data_1509042
loop_
_publ_author_name
'Wickleder, M.S.'
'Meyer, G.'

_publ_section_title
;
 Neue Derivate des U Cl3-Typs: Die Chloride und Bromide A (Sr Sm) Cl6, A
 (Sr Eu) Cl6 und A (Ba La) X6 (A= Na, Ag; X= Cl, Br)
;
_journal_name_full 'Zeitschrift fuer Anorganische und Allgemeine Chemie'
_journal_page_first 1577
_journal_page_last 1582
_journal_paper_doi 10.1002/(SICI)1521-3749(199810)624:10<1577::AID-ZAAC1577>3.0.CO;2-4
_journal_volume 624
_journal_year 1998
_chemical_formula_sum 'Ag0.8 Cl6 Eu1.2 Sr0.8'
_chemical_name_systematic 'Silver strontium europium chloride (0.8/0.8/1.2/6)'
_space_group_IT_number 176
_symmetry_space_group_name_Hall '-P 6c'
_symmetry_space_group_name_H-M 'P 63/m'
_cell_angle_alpha 90
_cell_angle_beta 90
_cell_angle_gamma 120
_cell_formula_units_Z 1
_cell_length_a 7.49
_cell_length_b 7.49
_cell_length_c 4.29
_cell_volume 208.426
_citation_journal_id_ASTM ZAACAB
_cod_data_source_file silver0-1_171.cif
_cod_data_source_block Ag0.8Cl6Eu1.2Sr0.8
_cod_original_cell_volume 208.4258
_cod_database_code 1509042

loop_
_symmetry_equiv_pos_as_xyz
x,y,z
x-y,x,z+1/2
-y,x-y,z
-x,-y,z+1/2
-x+y,-x,z
y,-x+y,z+1/2
-x,-y,-z
-x+y,-x,-z-1/2
y,-x+y,-z
x,y,-z-1/2
x-y,x,-z
-y,x-y,-z-1/2

loop_
_atom_site_label
_atom_site_type_symbol
_atom_site_fract_x
_atom_site_fract_y
_atom_site_fract_z
_atom_site_occupancy
Ag2 Ag+1 0 0 0.25 0.07
Ag1 Ag+1 0 0 0 0.33
Cl1 Cl-1 0.38632 1.2996 0.25 1
Sr1 Sr+2 0.3333 0.6667 0.25 0.397
Eu1 Eu+3 0.3333 0.6667 0.25 0.603
